data_7247391
loop_
_publ_author_name
'Lee, Ming-Yi'
'Liao, Chih-Hsiang'
'Hung, Hsiu-Yu'
'Lee, Jhen-Yi'
'Lee, Hon Man'

_publ_section_title
;
 Nitron-derivative-based palladium carbene complexes: structural
 characterization, theoretical calculations, and catalytic applications in
 the Mizoroki--Heck coupling reaction
;
_journal_issue 39
_journal_name_full 'RSC Advances'
_journal_page_first 27434
_journal_page_last 27445
_journal_paper_doi 10.1039/D3RA05016E
_journal_volume 13
_journal_year 2023
_chemical_formula_sum 'C38 H54 Cl0 N8 O3 Pd'
_chemical_formula_weight 777.29
_space_group_crystal_system monoclinic
_space_group_IT_number 14
_space_group_name_Hall '-P 2ybc'
_space_group_name_H-M_alt 'P 1 21/c 1'
_atom_sites_solution_hydrogens geom
_audit_creation_method SHELXL-2014
_audit_update_record
;
2023-06-29 deposited with the CCDC.	2023-08-30 downloaded from the CCDC.
;
_cell_angle_alpha 90
_cell_angle_beta 103.4930(10)
_cell_angle_gamma 90
_cell_formula_units_Z 8
_cell_length_a 15.7355(2)
_cell_length_b 26.5299(3)
_cell_length_c 18.7343(2)
_cell_measurement_reflns_used 27593
_cell_measurement_temperature 100(2)
_cell_measurement_theta_max 35.372
_cell_measurement_theta_min 3.3190
_cell_volume 7604.98(16)
_computing_cell_refinement 'CrysAlisPro 1.171.42.33a (Rigaku OD, 2021)'
_computing_data_collection 'CrysAlisPro 1.171.42.33a (Rigaku OD, 2021)'
_computing_data_reduction 'CrysAlisPro 1.171.42.33a (Rigaku OD, 2021)'
_computing_structure_refinement 'SHELXL 2018/3 (Sheldrick, 2015)'
_computing_structure_solution 'SHELXT  (Sheldrick, 2015)'
_diffrn_ambient_temperature 100(2)
_diffrn_measured_fraction_theta_full 0.987
_diffrn_measured_fraction_theta_max 0.999
_diffrn_measurement_device_type 'XtaLAB Synergy R, DW system, HyPix-Arc 150'
_diffrn_measurement_method '\w scans'
_diffrn_radiation_type CuK\a
_diffrn_radiation_wavelength 1.54184
_diffrn_reflns_av_R_equivalents 0.0258
_diffrn_reflns_av_unetI/netI 0.0236
_diffrn_reflns_Laue_measured_fraction_full 0.987
_diffrn_reflns_Laue_measured_fraction_max 0.999
_diffrn_reflns_limit_h_max 18
_diffrn_reflns_limit_h_min -18
_diffrn_reflns_limit_k_max 29
_diffrn_reflns_limit_k_min -31
_diffrn_reflns_limit_l_max 22
_diffrn_reflns_limit_l_min -22
_diffrn_reflns_number 52932
_diffrn_reflns_point_group_measured_fraction_full 0.987
_diffrn_reflns_point_group_measured_fraction_max 0.999
_diffrn_reflns_theta_full 67.684
_diffrn_reflns_theta_max 67.077
_diffrn_reflns_theta_min 3.332
_diffrn_source 'Rotating-anode X-ray tube'
_exptl_absorpt_coefficient_mu 4.307
_exptl_absorpt_correction_T_max 1.000
_exptl_absorpt_correction_T_min 0.694
_exptl_absorpt_correction_type gaussian
_exptl_absorpt_process_details
;
CrysAlisPro 1.171.42.33a (Rigaku Oxford Diffraction, 2021)
Numerical absorption correction based on gaussian integration over
a multifaceted crystal model
Empirical absorption correction using spherical harmonics,
implemented in SCALE3 ABSPACK scaling algorithm.
;
_exptl_crystal_colour yellow
_exptl_crystal_density_diffrn 1.358
_exptl_crystal_description block
_exptl_crystal_F_000 3264
_exptl_crystal_size_max 0.130
_exptl_crystal_size_mid 0.110
_exptl_crystal_size_min 0.060
_refine_diff_density_max 12.106
_refine_diff_density_min -0.805
_refine_diff_density_rms 0.237
_refine_ls_extinction_method none
_refine_ls_goodness_of_fit_ref 1.057
_refine_ls_hydrogen_treatment constr
_refine_ls_matrix_type full
_refine_ls_number_parameters 914
_refine_ls_number_reflns 13586
_refine_ls_number_restraints 12
_refine_ls_restrained_S_all 1.057
_refine_ls_R_factor_all 0.0923
_refine_ls_R_factor_gt 0.0882
_refine_ls_shift/su_max 0.002
_refine_ls_shift/su_mean 0.000
_refine_ls_structure_factor_coef Fsqd
_refine_ls_weighting_details 'w=1/[\s^2^(Fo^2^)+(0.1602P)^2^+25.8075P] where P=(Fo^2^+2Fc^2^)/3'
_refine_ls_weighting_scheme calc
_refine_ls_wR_factor_gt 0.2182
_refine_ls_wR_factor_ref 0.2227
_reflns_Friedel_coverage 0.000
_reflns_number_gt 12244
_reflns_number_total 13586
_reflns_threshold_expression 'I > 2\s(I)'
_cod_data_source_file d3ra05016e2.cif
_cod_data_source_block 1c
_cod_original_sg_symbol_H-M 'P 21/c'
_cod_database_code 7247391
_shelx_space_group_comment
;
The symmetry employed for this shelxl refinement is uniquely defined
by the following loop, which should always be used as a source of
symmetry information in preference to the above space-group names.
They are only intended as comments.
;
_shelx_estimated_absorpt_t_min 0.604
_shelx_estimated_absorpt_t_max 0.782
_shelxl_version_number 2014-3

loop_
_space_group_symop_operation_xyz
'x, y, z'
'-x, y+1/2, -z+1/2'
'-x, -y, -z'
'x, -y-1/2, z-1/2'

loop_
_atom_site_label
_atom_site_type_symbol
_atom_site_fract_x
_atom_site_fract_y
_atom_site_fract_z
_atom_site_U_iso_or_equiv
_atom_site_adp_type
_atom_site_occupancy
_atom_site_site_symmetry_order
_atom_site_calc_flag
_atom_site_refinement_flags_posn
_atom_site_refinement_flags_adp
_atom_site_refinement_flags_occupancy
_atom_site_disorder_assembly
_atom_site_disorder_group
C1 C 0.6072(3) 0.77351(18) 0.3283(3) 0.0182(10) Uani 1 1 d . . . A 2
C2 C 0.7470(3) 0.79762(19) 0.3412(3) 0.0196(10) Uani 1 1 d . . . B 2
C3 C 0.7067(3) 0.71520(19) 0.2762(3) 0.0214(11) Uani 1 1 d . . . C 2
H3A H 0.6571 0.6914 0.2702 0.026 Uiso 1 1 calc R U . C 2
H3B H 0.7587 0.6985 0.3072 0.026 Uiso 1 1 calc R U . C 2
C4 C 0.7243(3) 0.7257(2) 0.2013(3) 0.0231(11) Uani 1 1 d . . . C 2
C5 C 0.7549(4) 0.6860(2) 0.1643(4) 0.0316(13) Uani 1 1 d . . . C 2
H5 H 0.7669 0.6541 0.1875 0.038 Uiso 1 1 calc R U . C 2
C6 C 0.7677(4) 0.6930(3) 0.0949(4) 0.0432(17) Uani 1 1 d . . . C 2
H6 H 0.7877 0.6655 0.0707 0.052 Uiso 1 1 calc R U . C 2
C7 C 0.7519(4) 0.7394(3) 0.0592(4) 0.0417(16) Uani 1 1 d . . . C 2
H7 H 0.7592 0.7436 0.0107 0.050 Uiso 1 1 calc R U . C 2
C8 C 0.7251(4) 0.7794(3) 0.0973(4) 0.0350(14) Uani 1 1 d . . . C 2
H8 H 0.7167 0.8118 0.0753 0.042 Uiso 1 1 calc R U . C 2
C9 C 0.7107(4) 0.7722(2) 0.1662(3) 0.0251(12) Uani 1 1 d . . . C 2
H9 H 0.6910 0.7997 0.1904 0.030 Uiso 1 1 calc R U . C 2
C10 C 0.8944(3) 0.83613(19) 0.3574(3) 0.0226(11) Uani 1 1 d . . . D 2
C11 C 0.9768(4) 0.8196(2) 0.3349(4) 0.0374(15) Uani 1 1 d . . . D 2
H11A H 0.9623 0.8103 0.2828 0.056 Uiso 1 1 calc R U . D 2
H11B H 1.0024 0.7906 0.3645 0.056 Uiso 1 1 calc R U . D 2
H11C H 1.0190 0.8474 0.3428 0.056 Uiso 1 1 calc R U . D 2
C12 C 0.8593(4) 0.8841(2) 0.3164(4) 0.0428(17) Uani 1 1 d . . . D 2
H12A H 0.9038 0.9106 0.3277 0.064 Uiso 1 1 calc R U . D 2
H12B H 0.8066 0.8950 0.3315 0.064 Uiso 1 1 calc R U . D 2
H12C H 0.8449 0.8775 0.2634 0.064 Uiso 1 1 calc R U . D 2
C13 C 0.9133(5) 0.8443(3) 0.4400(4) 0.052(2) Uani 1 1 d . . . D 2
H13A H 0.9290 0.8121 0.4652 0.078 Uiso 1 1 calc R U . D 2
H13B H 0.8611 0.8580 0.4532 0.078 Uiso 1 1 calc R U . D 2
H13C H 0.9618 0.8682 0.4547 0.078 Uiso 1 1 calc R U . D 2
C14 C 0.5623(3) 0.85244(19) 0.3866(3) 0.0208(10) Uani 1 1 d . . . E 2
C15 C 0.6103(4) 0.8996(2) 0.4200(3) 0.0259(11) Uani 1 1 d . . . E 2
H15A H 0.6316 0.9180 0.3823 0.039 Uiso 1 1 calc R U . E 2
H15B H 0.6599 0.8901 0.4600 0.039 Uiso 1 1 calc R U . E 2
H15C H 0.5703 0.9212 0.4394 0.039 Uiso 1 1 calc R U . E 2
C16 C 0.4892(4) 0.8663(2) 0.3199(3) 0.0254(11) Uani 1 1 d . . . E 2
H16A H 0.4498 0.8907 0.3347 0.038 Uiso 1 1 calc R U . E 2
H16B H 0.4564 0.8359 0.3006 0.038 Uiso 1 1 calc R U . E 2
H16C H 0.5148 0.8812 0.2818 0.038 Uiso 1 1 calc R U . E 2
C17 C 0.5248(4) 0.8245(2) 0.4441(3) 0.0295(12) Uani 1 1 d . . . E 2
H17A H 0.4810 0.8458 0.4590 0.044 Uiso 1 1 calc R U . E 2
H17B H 0.5720 0.8169 0.4871 0.044 Uiso 1 1 calc R U . E 2
H17C H 0.4974 0.7930 0.4231 0.044 Uiso 1 1 calc R U . E 2
C18 C 0.3922(3) 0.74456(17) 0.2461(3) 0.0173(10) Uani 1 1 d . . . F 2
C19 C 0.2938(3) 0.75213(19) 0.3348(3) 0.0206(10) Uani 1 1 d . . . G 2
H19A H 0.3484 0.7441 0.3715 0.025 Uiso 1 1 calc R U . G 2
H19B H 0.2510 0.7252 0.3372 0.025 Uiso 1 1 calc R U . G 2
C20 C 0.2582(3) 0.80217(19) 0.3554(3) 0.0214(10) Uani 1 1 d . . . G 2
C21 C 0.2151(3) 0.8033(2) 0.4124(3) 0.0308(13) Uani 1 1 d . . . G 2
H21 H 0.2045 0.7728 0.4352 0.037 Uiso 1 1 calc R U . G 2
C22 C 0.1876(4) 0.8485(3) 0.4362(4) 0.0424(16) Uani 1 1 d . . . G 2
H22 H 0.1605 0.8490 0.4765 0.051 Uiso 1 1 calc R U . G 2
C23 C 0.1996(4) 0.8928(3) 0.4015(4) 0.0461(18) Uani 1 1 d . . . G 2
H23 H 0.1800 0.9238 0.4175 0.055 Uiso 1 1 calc R U . G 2
C24 C 0.2395(4) 0.8925(2) 0.3443(4) 0.0383(15) Uani 1 1 d . . . G 2
H24 H 0.2470 0.9232 0.3205 0.046 Uiso 1 1 calc R U . G 2
C25 C 0.2692(4) 0.8475(2) 0.3204(3) 0.0283(12) Uani 1 1 d . . . G 2
H25 H 0.2970 0.8477 0.2805 0.034 Uiso 1 1 calc R U . G 2
C26 C 0.2492(3) 0.75854(19) 0.1973(3) 0.0204(10) Uani 1 1 d . . . H 2
C27 C 0.0934(3) 0.75366(19) 0.1297(3) 0.0192(10) Uani 1 1 d . . . I 2
C28 C 0.1047(4) 0.6992(2) 0.1069(4) 0.0391(15) Uani 1 1 d . . . I 2
H28A H 0.0565 0.6902 0.0653 0.059 Uiso 1 1 calc R U . I 2
H28B H 0.1044 0.6766 0.1482 0.059 Uiso 1 1 calc R U . I 2
H28C H 0.1604 0.6958 0.0924 0.059 Uiso 1 1 calc R U . I 2
C29 C 0.0953(4) 0.7895(2) 0.0663(3) 0.0285(12) Uani 1 1 d . . . I 2
H29A H 0.0485 0.7804 0.0238 0.043 Uiso 1 1 calc R U . I 2
H29B H 0.1519 0.7868 0.0532 0.043 Uiso 1 1 calc R U . I 2
H29C H 0.0867 0.8241 0.0812 0.043 Uiso 1 1 calc R U . I 2
C30 C 0.0073(3) 0.7589(2) 0.1527(3) 0.0324(14) Uani 1 1 d . . . I 2
H30A H 0.0031 0.7928 0.1724 0.049 Uiso 1 1 calc R U . I 2
H30B H 0.0047 0.7338 0.1905 0.049 Uiso 1 1 calc R U . I 2
H30C H -0.0413 0.7535 0.1100 0.049 Uiso 1 1 calc R U . I 2
C31 C 0.4343(3) 0.7490(2) 0.1228(3) 0.0202(11) Uani 1 1 d . . . J 2
C32 C 0.3832(3) 0.7468(2) 0.0435(3) 0.0253(11) Uani 1 1 d . . . J 2
H32A H 0.3451 0.7171 0.0363 0.038 Uiso 1 1 calc R U . J 2
H32B H 0.4239 0.7446 0.0112 0.038 Uiso 1 1 calc R U . J 2
H32C H 0.3475 0.7773 0.0317 0.038 Uiso 1 1 calc R U . J 2
C33 C 0.4852(4) 0.7987(2) 0.1361(3) 0.0325(13) Uani 1 1 d . . . J 2
H33A H 0.4442 0.8269 0.1332 0.049 Uiso 1 1 calc R U . J 2
H33B H 0.5190 0.8030 0.0987 0.049 Uiso 1 1 calc R U . J 2
H33C H 0.5250 0.7981 0.1849 0.049 Uiso 1 1 calc R U . J 2
C34 C 0.4935(3) 0.7024(2) 0.1410(3) 0.0263(12) Uani 1 1 d . . . J 2
H34A H 0.4574 0.6719 0.1345 0.039 Uiso 1 1 calc R U . J 2
H34B H 0.5272 0.7045 0.1920 0.039 Uiso 1 1 calc R U . J 2
H34C H 0.5336 0.7012 0.1081 0.039 Uiso 1 1 calc R U . J 2
C35 C 0.5598(4) 0.6790(2) 0.4180(3) 0.0246(11) Uani 1 1 d . . . . .
H35 H 0.5743 0.6943 0.4682 0.030 Uiso 1 1 calc R U . . .
C36 C 0.4723(3) 0.66117(19) 0.3865(3) 0.0227(11) Uani 1 1 d . . . . .
H36 H 0.4251 0.6637 0.4141 0.027 Uiso 1 1 calc R U . . .
C37 C 0.4828(3) 0.61581(19) 0.3452(3) 0.0213(11) Uani 1 1 d . . . . .
C38 C 0.6203(3) 0.6443(2) 0.3961(3) 0.0241(11) Uani 1 1 d . . . . .
N1 N 0.6867(3) 0.76027(15) 0.3143(2) 0.0187(9) Uani 1 1 d . . . . .
N2 N 0.6244(3) 0.81833(16) 0.3611(2) 0.0175(8) Uani 1 1 d . . . . .
N3 N 0.7108(3) 0.83418(16) 0.3703(2) 0.0205(9) Uani 1 1 d . . . . .
N4 N 0.8311(3) 0.79488(17) 0.3364(3) 0.0301(11) Uani 1 1 d . . . . .
H4 H 0.8491 0.7668 0.3198 0.036 Uiso 1 1 calc R U . B 2
N5 N 0.3726(3) 0.74786(15) 0.1728(2) 0.0180(9) Uani 1 1 d . . . . .
N6 N 0.2842(3) 0.75724(17) 0.1397(2) 0.0202(9) Uani 1 1 d . . . . .
N7 N 0.1630(3) 0.76670(18) 0.1953(3) 0.0254(10) Uani 1 1 d . . . . .
H7A H 0.1484 0.7800 0.2338 0.030 Uiso 1 1 calc R U . H 2
N8 N 0.3116(3) 0.75204(16) 0.2621(2) 0.0187(9) Uani 1 1 d . . . . .
O1 O 0.6984(2) 0.64138(16) 0.4112(3) 0.0355(10) Uani 1 1 d . . . . .
O2 O 0.5717(2) 0.60826(14) 0.3474(2) 0.0257(8) Uani 1 1 d . . . . .
O3 O 0.4303(3) 0.58547(14) 0.3135(2) 0.0324(9) Uani 1 1 d . . . . .
Pd1 Pd 0.50431(2) 0.72351(2) 0.32638(2) 0.01462(14) Uani 1 1 d . . . . .
C39 C 1.1145(3) 0.51516(19) 0.3384(3) 0.0184(10) Uani 1 1 d . . . . .
C40 C 1.0639(3) 0.43374(19) 0.3867(3) 0.0205(11) Uani 1 1 d . . . . .
C41 C 0.9953(3) 0.4200(2) 0.3180(3) 0.0241(11) Uani 1 1 d . . . . .
H41A H 0.9544 0.3956 0.3304 0.036 Uiso 1 1 calc R U . . .
H41B H 1.0239 0.4052 0.2817 0.036 Uiso 1 1 calc R U . . .
H41C H 0.9635 0.4504 0.2974 0.036 Uiso 1 1 calc R U . . .
C42 C 1.0232(4) 0.4610(2) 0.4418(3) 0.0265(12) Uani 1 1 d . . . . .
H42A H 0.9985 0.4931 0.4209 0.040 Uiso 1 1 calc R U . . .
H42B H 1.0680 0.4673 0.4869 0.040 Uiso 1 1 calc R U . . .
H42C H 0.9767 0.4401 0.4532 0.040 Uiso 1 1 calc R U . . .
C43 C 1.1111(3) 0.3864(2) 0.4217(3) 0.0251(11) Uani 1 1 d . . . . .
H43A H 1.0687 0.3630 0.4345 0.038 Uiso 1 1 calc R U . . .
H43B H 1.1548 0.3956 0.4662 0.038 Uiso 1 1 calc R U . . .
H43C H 1.1401 0.3700 0.3869 0.038 Uiso 1 1 calc R U . . .
C44 C 1.2542(3) 0.49033(18) 0.3533(3) 0.0178(10) Uani 1 1 d . . . . .
C45 C 1.2167(3) 0.57450(18) 0.2928(3) 0.0204(11) Uani 1 1 d . . . . .
H45A H 1.2677 0.5910 0.3253 0.025 Uiso 1 1 calc R U . . .
H45B H 1.1667 0.5980 0.2862 0.025 Uiso 1 1 calc R U . . .
C46 C 1.2369(3) 0.56513(19) 0.2192(3) 0.0220(11) Uani 1 1 d . . . . .
C47 C 1.2248(3) 0.5191(2) 0.1840(3) 0.0247(11) Uani 1 1 d . . . . .
H47 H 1.2036 0.4913 0.2067 0.030 Uiso 1 1 calc R U . . .
C48 C 1.2435(4) 0.5131(2) 0.1146(3) 0.0309(13) Uani 1 1 d . . . . .
H48 H 1.2337 0.4816 0.0900 0.037 Uiso 1 1 calc R U . . .
C49 C 1.2762(4) 0.5530(3) 0.0826(3) 0.0373(15) Uani 1 1 d . . . . .
H49 H 1.2912 0.5488 0.0367 0.045 Uiso 1 1 calc R U . . .
C50 C 1.2873(4) 0.5998(3) 0.1175(4) 0.0430(16) Uani 1 1 d . . . . .
H50 H 1.3080 0.6276 0.0946 0.052 Uiso 1 1 calc R U . . .
C51 C 1.2685(4) 0.6057(2) 0.1848(4) 0.0318(13) Uani 1 1 d . . . . .
H51 H 1.2769 0.6376 0.2084 0.038 Uiso 1 1 calc R U . . .
C52 C 1.3998(3) 0.44991(19) 0.3696(3) 0.0181(10) Uani 1 1 d . . . . .
C53 C 1.4890(4) 0.4678(2) 0.3615(4) 0.0306(13) Uani 1 1 d . . . . .
H53A H 1.4826 0.4851 0.3143 0.046 Uiso 1 1 calc R U . . .
H53B H 1.5279 0.4387 0.3634 0.046 Uiso 1 1 calc R U . . .
H53C H 1.5139 0.4911 0.4015 0.046 Uiso 1 1 calc R U . . .
C54 C 1.3657(4) 0.4092(2) 0.3116(4) 0.0319(13) Uani 1 1 d . . . . .
H54A H 1.3094 0.3966 0.3178 0.048 Uiso 1 1 calc R U . . .
H54B H 1.4078 0.3814 0.3176 0.048 Uiso 1 1 calc R U . . .
H54C H 1.3583 0.4237 0.2625 0.048 Uiso 1 1 calc R U . . .
C55 C 1.4082(4) 0.4283(2) 0.4461(3) 0.0310(13) Uani 1 1 d . . . . .
H55A H 1.4262 0.4550 0.4827 0.046 Uiso 1 1 calc R U . . .
H55B H 1.4521 0.4014 0.4548 0.046 Uiso 1 1 calc R U . . .
H55C H 1.3517 0.4145 0.4502 0.046 Uiso 1 1 calc R U . . .
C56 C 1.0692(3) 0.61868(19) 0.4205(3) 0.0221(11) Uani 1 1 d . . . . .
H56 H 1.0876 0.6071 0.4726 0.026 Uiso 1 1 calc R U . . .
C57 C 0.9795(3) 0.63161(19) 0.3892(3) 0.0213(10) Uani 1 1 d . . . . .
H57 H 0.9348 0.6294 0.4193 0.026 Uiso 1 1 calc R U . . .
C58 C 0.9797(3) 0.6739(2) 0.3400(3) 0.0238(11) Uani 1 1 d . . . . .
C59 C 1.1225(3) 0.6545(2) 0.3915(3) 0.0225(11) Uani 1 1 d . . . . .
C60 C 0.8985(3) 0.54609(17) 0.2605(3) 0.0183(10) Uani 1 1 d . . . . .
C61 C 0.8047(3) 0.5413(2) 0.3532(3) 0.0227(11) Uani 1 1 d . . . . .
H61A H 0.7611 0.5680 0.3544 0.027 Uiso 1 1 calc R U . . .
H61B H 0.8600 0.5513 0.3875 0.027 Uiso 1 1 calc R U . . .
C62 C 0.7730(3) 0.4923(2) 0.3803(3) 0.0221(11) Uani 1 1 d . . . . .
C63 C 0.7806(3) 0.4460(2) 0.3478(3) 0.0248(11) Uani 1 1 d . . . . .
H63 H 0.8033 0.4440 0.3051 0.030 Uiso 1 1 calc R U . . .
C64 C 0.7544(4) 0.4024(2) 0.3785(4) 0.0325(13) Uani 1 1 d . . . . .
H64 H 0.7590 0.3706 0.3564 0.039 Uiso 1 1 calc R U . . .
C65 C 0.7217(4) 0.4051(2) 0.4416(3) 0.0354(14) Uani 1 1 d . . . . .
H65 H 0.7051 0.3752 0.4627 0.042 Uiso 1 1 calc R U . . .
C66 C 0.7136(4) 0.4515(2) 0.4732(3) 0.0369(14) Uani 1 1 d . . . . .
H66 H 0.6908 0.4535 0.5158 0.044 Uiso 1 1 calc R U . . .
C67 C 0.7385(4) 0.4944(2) 0.4430(3) 0.0322(13) Uani 1 1 d . . . . .
H67 H 0.7323 0.5261 0.4648 0.039 Uiso 1 1 calc R U . . .
C68 C 0.7548(3) 0.53286(19) 0.2157(3) 0.0218(11) Uani 1 1 d . . . . .
C69 C 0.5967(3) 0.5319(2) 0.1500(3) 0.0237(11) Uani 1 1 d . . . . .
C70 C 0.5127(3) 0.5208(2) 0.1743(3) 0.0309(13) Uani 1 1 d . . . . .
H70A H 0.5065 0.5448 0.2125 0.046 Uiso 1 1 calc R U . . .
H70B H 0.5150 0.4864 0.1938 0.046 Uiso 1 1 calc R U . . .
H70C H 0.4627 0.5239 0.1321 0.046 Uiso 1 1 calc R U . . .
C71 C 0.5957(4) 0.5865(2) 0.1232(4) 0.0362(14) Uani 1 1 d . . . . .
H71A H 0.5440 0.5920 0.0831 0.054 Uiso 1 1 calc R U . . .
H71B H 0.6486 0.5931 0.1056 0.054 Uiso 1 1 calc R U . . .
H71C H 0.5938 0.6095 0.1638 0.054 Uiso 1 1 calc R U . . .
C72 C 0.6064(4) 0.4957(2) 0.0887(3) 0.0312(13) Uani 1 1 d . . . . .
H72A H 0.6069 0.4609 0.1063 0.047 Uiso 1 1 calc R U . . .
H72B H 0.6613 0.5028 0.0744 0.047 Uiso 1 1 calc R U . . .
H72C H 0.5572 0.5003 0.0462 0.047 Uiso 1 1 calc R U . . .
C73 C 0.9359(3) 0.5456(2) 0.1354(3) 0.0223(11) Uani 1 1 d . . . . .
C74 C 0.9903(3) 0.59339(19) 0.1501(3) 0.0201(6) Uani 1 1 d . . . . .
H74A H 0.9519 0.6228 0.1390 0.030 Uiso 1 1 calc R U . . .
H74B H 1.0325 0.5938 0.1189 0.030 Uiso 1 1 calc R U . . .
H74C H 1.0218 0.5943 0.2018 0.030 Uiso 1 1 calc R U . . .
C75 C 0.8809(3) 0.54503(19) 0.0570(3) 0.0201(6) Uani 1 1 d . U . . .
H75A H 0.8495 0.5129 0.0475 0.030 Uiso 1 1 calc R U . . .
H75B H 0.9190 0.5490 0.0228 0.030 Uiso 1 1 calc R U . . .
H75C H 0.8388 0.5728 0.0502 0.030 Uiso 1 1 calc R U . . .
C76 C 0.9960(3) 0.4942(2) 0.1621(3) 0.0201(6) Uani 1 1 d . U . . .
H76A H 1.0325 0.4873 0.1274 0.030 Uiso 1 1 calc R U . . .
H76B H 0.9574 0.4654 0.1634 0.030 Uiso 1 1 calc R U . . .
H76C H 1.0334 0.4997 0.2111 0.030 Uiso 1 1 calc R U . . .
N9 N 1.1958(3) 0.52858(15) 0.3286(2) 0.0177(8) Uani 1 1 d . . . . .
N10 N 1.1285(3) 0.46869(15) 0.3660(2) 0.0177(8) Uani 1 1 d . . . . .
N11 N 1.2145(3) 0.45199(15) 0.3760(2) 0.0170(8) Uani 1 1 d . . . . .
N12 N 1.3412(3) 0.49384(16) 0.3568(3) 0.0216(9) Uani 1 1 d . . . . .
H12 H 1.3634 0.5236 0.3512 0.026 Uiso 1 1 calc R U . . .
N13 N 0.8765(3) 0.54321(15) 0.1876(2) 0.0192(9) Uani 1 1 d . . . . .
N14 N 0.7878(3) 0.53506(17) 0.1574(2) 0.0238(9) Uani 1 1 d . . . . .
N15 N 0.8195(3) 0.53873(15) 0.2791(2) 0.0193(9) Uani 1 1 d . . . . .
N16 N 0.6695(3) 0.52443(17) 0.2161(3) 0.0243(10) Uani 1 1 d . . . . .
H16 H 0.6569 0.5141 0.2570 0.029 Uiso 1 1 calc R U . . .
O5 O 1.2005(2) 0.66195(15) 0.4042(2) 0.0282(9) Uani 1 1 d . . . . .
O6 O 1.0668(2) 0.68511(13) 0.3390(2) 0.0228(8) Uani 1 1 d . . . . .
O7 O 0.9220(3) 0.69904(15) 0.3043(3) 0.0342(10) Uani 1 1 d . . . . .
Pd2 Pd 1.01344(2) 0.56732(2) 0.33629(2) 0.01590(14) Uani 1 1 d . . . . .

loop_
_atom_site_aniso_label
_atom_site_aniso_U_11
_atom_site_aniso_U_22
_atom_site_aniso_U_33
_atom_site_aniso_U_23
_atom_site_aniso_U_13
_atom_site_aniso_U_12
C1 0.018(2) 0.015(2) 0.020(2) 0.0013(19) 0.002(2) 0.0003(18)
C2 0.013(2) 0.022(3) 0.023(3) -0.002(2) 0.0043(19) -0.0040(19)
C3 0.017(2) 0.014(2) 0.032(3) -0.003(2) 0.002(2) 0.0011(19)
C4 0.013(2) 0.025(3) 0.030(3) -0.008(2) 0.002(2) -0.0024(19)
C5 0.024(3) 0.025(3) 0.045(4) -0.009(3) 0.007(3) 0.000(2)
C6 0.032(3) 0.049(4) 0.052(4) -0.024(3) 0.017(3) -0.003(3)
C7 0.026(3) 0.070(5) 0.029(3) 0.001(3) 0.007(3) -0.012(3)
C8 0.025(3) 0.043(4) 0.035(3) 0.002(3) 0.003(3) -0.006(3)
C9 0.018(3) 0.021(3) 0.034(3) -0.003(2) 0.002(2) -0.003(2)
C10 0.014(2) 0.019(3) 0.033(3) -0.002(2) 0.003(2) -0.0022(19)
C11 0.019(3) 0.031(3) 0.064(4) -0.006(3) 0.014(3) -0.002(2)
C12 0.023(3) 0.035(3) 0.074(5) 0.020(3) 0.018(3) 0.001(3)
C13 0.034(4) 0.088(6) 0.031(4) -0.017(4) 0.003(3) -0.014(4)
C14 0.019(2) 0.017(2) 0.026(3) -0.002(2) 0.005(2) 0.001(2)
C15 0.024(3) 0.022(3) 0.033(3) -0.007(2) 0.009(2) -0.003(2)
C16 0.025(3) 0.023(3) 0.028(3) -0.003(2) 0.005(2) 0.003(2)
C17 0.036(3) 0.023(3) 0.034(3) -0.002(2) 0.018(3) -0.002(2)
C18 0.019(2) 0.010(2) 0.023(3) -0.0018(18) 0.006(2) -0.0009(18)
C19 0.018(2) 0.023(3) 0.022(3) 0.001(2) 0.006(2) 0.001(2)
C20 0.017(2) 0.022(3) 0.024(3) -0.003(2) 0.002(2) 0.000(2)
C21 0.017(3) 0.044(3) 0.031(3) -0.002(3) 0.005(2) 0.002(2)
C22 0.031(3) 0.063(5) 0.033(3) -0.012(3) 0.006(3) 0.015(3)
C23 0.038(4) 0.041(4) 0.050(4) -0.013(3) -0.009(3) 0.016(3)
C24 0.034(3) 0.028(3) 0.044(4) -0.008(3) -0.009(3) 0.008(3)
C25 0.025(3) 0.027(3) 0.031(3) -0.001(2) 0.003(2) -0.002(2)
C26 0.018(2) 0.018(2) 0.024(3) -0.002(2) 0.001(2) 0.0010(19)
C27 0.011(2) 0.021(3) 0.023(3) 0.002(2) 0.0003(19) -0.0004(19)
C28 0.029(3) 0.023(3) 0.060(4) -0.007(3) -0.002(3) -0.002(2)
C29 0.016(3) 0.033(3) 0.035(3) 0.011(3) 0.003(2) 0.003(2)
C30 0.011(2) 0.044(4) 0.040(3) 0.013(3) 0.001(2) 0.001(2)
C31 0.014(2) 0.026(3) 0.021(2) -0.007(2) 0.004(2) 0.001(2)
C32 0.018(2) 0.031(3) 0.026(3) -0.003(2) 0.004(2) 0.003(2)
C33 0.037(3) 0.034(3) 0.029(3) -0.007(3) 0.012(3) -0.003(3)
C34 0.016(2) 0.034(3) 0.027(3) -0.007(2) 0.002(2) 0.009(2)
C35 0.028(3) 0.024(3) 0.018(3) 0.004(2) 0.000(2) 0.000(2)
C36 0.023(3) 0.019(3) 0.028(3) 0.004(2) 0.009(2) 0.000(2)
C37 0.024(3) 0.015(2) 0.024(3) 0.005(2) 0.002(2) 0.000(2)
C38 0.022(3) 0.022(3) 0.027(3) 0.008(2) 0.001(2) 0.001(2)
N1 0.0131(19) 0.015(2) 0.027(2) -0.0042(17) 0.0033(17) 0.0001(16)
N2 0.015(2) 0.017(2) 0.021(2) -0.0001(16) 0.0060(16) -0.0016(16)
N3 0.014(2) 0.017(2) 0.030(2) -0.0038(18) 0.0025(17) -0.0035(16)
N4 0.016(2) 0.019(2) 0.056(3) -0.014(2) 0.011(2) -0.0038(18)
N5 0.0126(19) 0.019(2) 0.022(2) -0.0018(17) 0.0023(16) 0.0024(16)
N6 0.0100(19) 0.024(2) 0.024(2) -0.0060(18) -0.0005(17) 0.0012(17)
N7 0.015(2) 0.031(2) 0.030(2) -0.007(2) 0.0039(19) 0.0009(18)
N8 0.016(2) 0.019(2) 0.021(2) 0.0005(17) 0.0035(17) 0.0020(16)
O1 0.019(2) 0.032(2) 0.051(3) 0.0096(19) -0.0024(18) 0.0032(16)
O2 0.0215(18) 0.0188(18) 0.036(2) 0.0004(16) 0.0051(16) 0.0009(15)
O3 0.026(2) 0.020(2) 0.049(3) -0.0025(18) 0.0051(18) -0.0078(16)
Pd1 0.0125(2) 0.0123(2) 0.0181(2) 0.00038(12) 0.00152(15) -0.00046(12)
C39 0.016(2) 0.018(2) 0.021(2) -0.0013(19) 0.0040(19) -0.0023(19)
C40 0.016(2) 0.019(3) 0.027(3) 0.002(2) 0.006(2) -0.0014(19)
C41 0.022(3) 0.021(3) 0.029(3) -0.005(2) 0.005(2) -0.003(2)
C42 0.028(3) 0.023(3) 0.030(3) 0.003(2) 0.011(2) -0.003(2)
C43 0.021(3) 0.018(3) 0.037(3) 0.007(2) 0.007(2) 0.001(2)
C44 0.017(2) 0.015(2) 0.021(2) -0.0017(19) 0.0031(19) -0.0009(19)
C45 0.017(2) 0.012(2) 0.032(3) 0.003(2) 0.006(2) 0.0001(18)
C46 0.017(2) 0.021(3) 0.028(3) 0.007(2) 0.005(2) 0.0021(19)
C47 0.019(3) 0.025(3) 0.031(3) 0.005(2) 0.007(2) 0.004(2)
C48 0.028(3) 0.038(3) 0.027(3) -0.002(2) 0.006(2) 0.009(2)
C49 0.032(3) 0.056(4) 0.025(3) 0.006(3) 0.011(3) 0.005(3)
C50 0.038(4) 0.050(4) 0.043(4) 0.026(3) 0.015(3) 0.002(3)
C51 0.024(3) 0.029(3) 0.043(3) 0.011(3) 0.009(3) -0.003(2)
C52 0.015(2) 0.019(3) 0.020(3) 0.005(2) 0.0032(19) 0.0046(19)
C53 0.018(3) 0.030(3) 0.046(4) 0.007(3) 0.010(2) 0.001(2)
C54 0.029(3) 0.025(3) 0.042(3) -0.011(3) 0.008(3) 0.007(2)
C55 0.025(3) 0.038(3) 0.031(3) 0.011(3) 0.009(2) 0.012(2)
C56 0.026(3) 0.021(3) 0.018(2) 0.000(2) 0.003(2) -0.006(2)
C57 0.020(2) 0.020(3) 0.025(3) -0.003(2) 0.007(2) -0.002(2)
C58 0.018(3) 0.022(3) 0.030(3) -0.009(2) 0.002(2) 0.002(2)
C59 0.025(3) 0.019(3) 0.022(3) -0.003(2) 0.002(2) 0.000(2)
C60 0.018(2) 0.009(2) 0.027(3) 0.0021(19) 0.006(2) 0.0013(18)
C61 0.022(3) 0.022(3) 0.024(3) -0.001(2) 0.004(2) 0.000(2)
C62 0.013(2) 0.025(3) 0.027(3) 0.004(2) 0.004(2) 0.002(2)
C63 0.019(3) 0.024(3) 0.030(3) 0.004(2) 0.004(2) 0.000(2)
C64 0.032(3) 0.021(3) 0.042(3) 0.003(2) 0.003(3) 0.002(2)
C65 0.030(3) 0.042(4) 0.032(3) 0.011(3) 0.002(2) -0.009(3)
C66 0.040(3) 0.043(4) 0.026(3) 0.000(3) 0.006(3) -0.014(3)
C67 0.030(3) 0.039(3) 0.031(3) -0.006(3) 0.013(3) -0.007(3)
C68 0.018(2) 0.019(3) 0.026(3) 0.006(2) 0.001(2) -0.002(2)
C69 0.015(2) 0.024(3) 0.029(3) 0.001(2) 0.000(2) 0.001(2)
C70 0.012(2) 0.043(4) 0.036(3) -0.007(3) 0.002(2) -0.003(2)
C71 0.034(3) 0.024(3) 0.047(4) 0.009(3) 0.002(3) 0.003(2)
C72 0.022(3) 0.034(3) 0.035(3) -0.006(3) 0.001(2) -0.002(2)
C73 0.019(2) 0.025(3) 0.023(3) 0.004(2) 0.005(2) -0.002(2)
C74 0.0099(13) 0.0182(15) 0.0313(16) -0.0135(12) 0.0027(12) -0.0042(10)
C75 0.0099(13) 0.0182(15) 0.0313(16) -0.0135(12) 0.0027(12) -0.0042(10)
C76 0.0099(13) 0.0182(15) 0.0313(16) -0.0135(12) 0.0027(12) -0.0042(10)
N9 0.016(2) 0.014(2) 0.023(2) 0.0009(16) 0.0043(17) 0.0002(16)
N10 0.0102(19) 0.016(2) 0.027(2) 0.0009(17) 0.0044(16) -0.0015(15)
N11 0.0131(19) 0.015(2) 0.024(2) -0.0007(17) 0.0078(17) 0.0031(16)
N12 0.017(2) 0.014(2) 0.035(2) 0.0027(18) 0.0074(18) 0.0029(16)
N13 0.016(2) 0.018(2) 0.022(2) 0.0039(17) 0.0005(17) -0.0028(16)
N14 0.017(2) 0.027(2) 0.026(2) 0.0035(19) 0.0019(18) -0.0034(18)
N15 0.017(2) 0.017(2) 0.023(2) 0.0026(17) 0.0034(17) 0.0005(16)
N16 0.015(2) 0.030(2) 0.026(2) 0.0059(19) 0.0011(18) -0.0025(18)
O5 0.0185(19) 0.029(2) 0.036(2) 0.0019(17) 0.0037(16) -0.0050(15)
O6 0.0219(18) 0.0173(18) 0.0277(19) 0.0012(15) 0.0025(15) -0.0003(14)
O7 0.025(2) 0.020(2) 0.055(3) 0.0031(18) 0.0028(19) 0.0098(16)
Pd2 0.0140(2) 0.0126(2) 0.0206(2) 0.00057(13) 0.00302(15) 0.00010(12)

loop_
_atom_type_symbol
_atom_type_description
_atom_type_scat_dispersion_real
_atom_type_scat_dispersion_imag
_atom_type_scat_source
C C 0.0181 0.0091 'International Tables Vol C Tables 4.2.6.8 and 6.1.1.4'
H H 0.0000 0.0000 'International Tables Vol C Tables 4.2.6.8 and 6.1.1.4'
Cl Cl 0.3639 0.7018 'International Tables Vol C Tables 4.2.6.8 and 6.1.1.4'
N N 0.0311 0.0180 'International Tables Vol C Tables 4.2.6.8 and 6.1.1.4'
O O 0.0492 0.0322 'International Tables Vol C Tables 4.2.6.8 and 6.1.1.4'
Pd Pd 0.1215 3.9337 'International Tables Vol C Tables 4.2.6.8 and 6.1.1.4'

loop_
_geom_angle_atom_site_label_1
_geom_angle_atom_site_label_2
_geom_angle_atom_site_label_3
_geom_angle
_geom_angle_site_symmetry_1
_geom_angle_site_symmetry_3
_geom_angle_publ_flag
N2 C1 N1 102.6(4) . . ?
N2 C1 Pd1 130.3(4) . . ?
N1 C1 Pd1 124.6(3) . . ?
N3 C2 N4 126.7(5) . . ?
N3 C2 N1 110.8(4) . . ?
N4 C2 N1 122.5(5) . . ?
N1 C3 C4 114.0(4) . . ?
N1 C3 H3A 108.8 . . ?
C4 C3 H3A 108.8 . . ?
N1 C3 H3B 108.8 . . ?
C4 C3 H3B 108.8 . . ?
H3A C3 H3B 107.6 . . ?
C9 C4 C5 117.6(5) . . ?
C9 C4 C3 124.1(5) . . ?
C5 C4 C3 118.3(5) . . ?
C6 C5 C4 120.5(6) . . ?
C6 C5 H5 119.7 . . ?
C4 C5 H5 119.7 . . ?
C5 C6 C7 121.6(6) . . ?
C5 C6 H6 119.2 . . ?
C7 C6 H6 119.2 . . ?
C6 C7 C8 117.8(6) . . ?
C6 C7 H7 121.1 . . ?
C8 C7 H7 121.1 . . ?
C9 C8 C7 120.6(6) . . ?
C9 C8 H8 119.7 . . ?
C7 C8 H8 119.7 . . ?
C8 C9 C4 121.8(5) . . ?
C8 C9 H9 119.1 . . ?
C4 C9 H9 119.1 . . ?
N4 C10 C11 106.3(4) . . ?
N4 C10 C13 109.8(5) . . ?
C11 C10 C13 110.3(5) . . ?
N4 C10 C12 110.1(5) . . ?
C11 C10 C12 109.4(5) . . ?
C13 C10 C12 110.9(6) . . ?
C10 C11 H11A 109.5 . . ?
C10 C11 H11B 109.5 . . ?
H11A C11 H11B 109.5 . . ?
C10 C11 H11C 109.5 . . ?
H11A C11 H11C 109.5 . . ?
H11B C11 H11C 109.5 . . ?
C10 C12 H12A 109.5 . . ?
C10 C12 H12B 109.5 . . ?
H12A C12 H12B 109.5 . . ?
C10 C12 H12C 109.5 . . ?
H12A C12 H12C 109.5 . . ?
H12B C12 H12C 109.5 . . ?
C10 C13 H13A 109.5 . . ?
C10 C13 H13B 109.5 . . ?
H13A C13 H13B 109.5 . . ?
C10 C13 H13C 109.5 . . ?
H13A C13 H13C 109.5 . . ?
H13B C13 H13C 109.5 . . ?
N2 C14 C15 109.4(4) . . ?
N2 C14 C16 108.0(4) . . ?
C15 C14 C16 110.1(4) . . ?
N2 C14 C17 108.7(4) . . ?
C15 C14 C17 110.1(4) . . ?
C16 C14 C17 110.5(4) . . ?
C14 C15 H15A 109.5 . . ?
C14 C15 H15B 109.5 . . ?
H15A C15 H15B 109.5 . . ?
C14 C15 H15C 109.5 . . ?
H15A C15 H15C 109.5 . . ?
H15B C15 H15C 109.5 . . ?
C14 C16 H16A 109.5 . . ?
C14 C16 H16B 109.5 . . ?
H16A C16 H16B 109.5 . . ?
C14 C16 H16C 109.5 . . ?
H16A C16 H16C 109.5 . . ?
H16B C16 H16C 109.5 . . ?
C14 C17 H17A 109.5 . . ?
C14 C17 H17B 109.5 . . ?
H17A C17 H17B 109.5 . . ?
C14 C17 H17C 109.5 . . ?
H17A C17 H17C 109.5 . . ?
H17B C17 H17C 109.5 . . ?
N5 C18 N8 102.1(4) . . ?
N5 C18 Pd1 134.7(4) . . ?
N8 C18 Pd1 122.6(4) . . ?
N8 C19 C20 113.7(4) . . ?
N8 C19 H19A 108.8 . . ?
C20 C19 H19A 108.8 . . ?
N8 C19 H19B 108.8 . . ?
C20 C19 H19B 108.8 . . ?
H19A C19 H19B 107.7 . . ?
C21 C20 C25 118.4(5) . . ?
C21 C20 C19 119.1(5) . . ?
C25 C20 C19 122.5(5) . . ?
C22 C21 C20 120.8(6) . . ?
C22 C21 H21 119.6 . . ?
C20 C21 H21 119.6 . . ?
C23 C22 C21 119.9(6) . . ?
C23 C22 H22 120.0 . . ?
C21 C22 H22 120.0 . . ?
C24 C23 C22 120.3(6) . . ?
C24 C23 H23 119.9 . . ?
C22 C23 H23 119.9 . . ?
C23 C24 C25 120.7(6) . . ?
C23 C24 H24 119.7 . . ?
C25 C24 H24 119.7 . . ?
C24 C25 C20 119.8(6) . . ?
C24 C25 H25 120.1 . . ?
C20 C25 H25 120.1 . . ?
N6 C26 N7 125.6(5) . . ?
N6 C26 N8 111.6(4) . . ?
N7 C26 N8 122.8(5) . . ?
N7 C27 C30 106.2(4) . . ?
N7 C27 C29 110.8(4) . . ?
C30 C27 C29 110.1(4) . . ?
N7 C27 C28 109.9(4) . . ?
C30 C27 C28 109.6(5) . . ?
C29 C27 C28 110.2(5) . . ?
C27 C28 H28A 109.5 . . ?
C27 C28 H28B 109.5 . . ?
H28A C28 H28B 109.5 . . ?
C27 C28 H28C 109.5 . . ?
H28A C28 H28C 109.5 . . ?
H28B C28 H28C 109.5 . . ?
C27 C29 H29A 109.5 . . ?
C27 C29 H29B 109.5 . . ?
H29A C29 H29B 109.5 . . ?
C27 C29 H29C 109.5 . . ?
H29A C29 H29C 109.5 . . ?
H29B C29 H29C 109.5 . . ?
C27 C30 H30A 109.5 . . ?
C27 C30 H30B 109.5 . . ?
H30A C30 H30B 109.5 . . ?
C27 C30 H30C 109.5 . . ?
H30A C30 H30C 109.5 . . ?
H30B C30 H30C 109.5 . . ?
N5 C31 C32 109.8(4) . . ?
N5 C31 C33 107.9(4) . . ?
C32 C31 C33 109.3(5) . . ?
N5 C31 C34 107.0(4) . . ?
C32 C31 C34 109.9(4) . . ?
C33 C31 C34 112.9(4) . . ?
C31 C32 H32A 109.5 . . ?
C31 C32 H32B 109.5 . . ?
H32A C32 H32B 109.5 . . ?
C31 C32 H32C 109.5 . . ?
H32A C32 H32C 109.5 . . ?
H32B C32 H32C 109.5 . . ?
C31 C33 H33A 109.5 . . ?
C31 C33 H33B 109.5 . . ?
H33A C33 H33B 109.5 . . ?
C31 C33 H33C 109.5 . . ?
H33A C33 H33C 109.5 . . ?
H33B C33 H33C 109.5 . . ?
C31 C34 H34A 109.5 . . ?
C31 C34 H34B 109.5 . . ?
H34A C34 H34B 109.5 . . ?
C31 C34 H34C 109.5 . . ?
H34A C34 H34C 109.5 . . ?
H34B C34 H34C 109.5 . . ?
C36 C35 C38 107.5(5) . . ?
C36 C35 Pd1 71.1(3) . . ?
C38 C35 Pd1 107.5(4) . . ?
C36 C35 H35 120.2 . . ?
C38 C35 H35 120.2 . . ?
Pd1 C35 H35 120.2 . . ?
C35 C36 C37 105.7(5) . . ?
C35 C36 Pd1 68.9(3) . . ?
C37 C36 Pd1 106.8(3) . . ?
C35 C36 H36 121.2 . . ?
C37 C36 H36 121.2 . . ?
Pd1 C36 H36 121.2 . . ?
O3 C37 O2 118.9(5) . . ?
O3 C37 C36 131.4(5) . . ?
O2 C37 C36 109.7(4) . . ?
O1 C38 O2 118.5(5) . . ?
O1 C38 C35 132.7(5) . . ?
O2 C38 C35 108.7(4) . . ?
C1 N1 C2 108.9(4) . . ?
C1 N1 C3 127.4(4) . . ?
C2 N1 C3 123.7(4) . . ?
C1 N2 N3 114.3(4) . . ?
C1 N2 C14 127.6(4) . . ?
N3 N2 C14 118.1(4) . . ?
C2 N3 N2 103.4(4) . . ?
C2 N4 C10 123.8(4) . . ?
C2 N4 H4 118.1 . . ?
C10 N4 H4 118.1 . . ?
C18 N5 N6 115.6(4) . . ?
C18 N5 C31 127.9(4) . . ?
N6 N5 C31 116.0(4) . . ?
C26 N6 N5 101.7(4) . . ?
C26 N7 C27 121.5(4) . . ?
C26 N7 H7A 119.2 . . ?
C27 N7 H7A 119.2 . . ?
C26 N8 C18 109.0(4) . . ?
C26 N8 C19 124.8(4) . . ?
C18 N8 C19 126.2(4) . . ?
C37 O2 C38 107.8(4) . . ?
C1 Pd1 C35 99.8(2) . . ?
C1 Pd1 C18 111.13(19) . . ?
C35 Pd1 C18 148.4(2) . . ?
C1 Pd1 C36 139.8(2) . . ?
C35 Pd1 C36 40.0(2) . . ?
C18 Pd1 C36 108.7(2) . . ?
N10 C39 N9 102.4(4) . . ?
N10 C39 Pd2 132.2(4) . . ?
N9 C39 Pd2 123.2(3) . . ?
N10 C40 C42 107.6(4) . . ?
N10 C40 C41 108.6(4) . . ?
C42 C40 C41 111.2(4) . . ?
N10 C40 C43 109.3(4) . . ?
C42 C40 C43 109.9(4) . . ?
C41 C40 C43 110.2(4) . . ?
C40 C41 H41A 109.5 . . ?
C40 C41 H41B 109.5 . . ?
H41A C41 H41B 109.5 . . ?
C40 C41 H41C 109.5 . . ?
H41A C41 H41C 109.5 . . ?
H41B C41 H41C 109.5 . . ?
C40 C42 H42A 109.5 . . ?
C40 C42 H42B 109.5 . . ?
H42A C42 H42B 109.5 . . ?
C40 C42 H42C 109.5 . . ?
H42A C42 H42C 109.5 . . ?
H42B C42 H42C 109.5 . . ?
C40 C43 H43A 109.5 . . ?
C40 C43 H43B 109.5 . . ?
H43A C43 H43B 109.5 . . ?
C40 C43 H43C 109.5 . . ?
H43A C43 H43C 109.5 . . ?
H43B C43 H43C 109.5 . . ?
N11 C44 N12 125.9(5) . . ?
N11 C44 N9 110.4(4) . . ?
N12 C44 N9 123.6(4) . . ?
N9 C45 C46 113.6(4) . . ?
N9 C45 H45A 108.8 . . ?
C46 C45 H45A 108.8 . . ?
N9 C45 H45B 108.8 . . ?
C46 C45 H45B 108.8 . . ?
H45A C45 H45B 107.7 . . ?
C47 C46 C51 119.0(5) . . ?
C47 C46 C45 123.2(5) . . ?
C51 C46 C45 117.8(5) . . ?
C46 C47 C48 120.3(5) . . ?
C46 C47 H47 119.8 . . ?
C48 C47 H47 119.8 . . ?
C49 C48 C47 119.8(6) . . ?
C49 C48 H48 120.1 . . ?
C47 C48 H48 120.1 . . ?
C48 C49 C50 120.0(6) . . ?
C48 C49 H49 120.0 . . ?
C50 C49 H49 120.0 . . ?
C51 C50 C49 120.2(6) . . ?
C51 C50 H50 119.9 . . ?
C49 C50 H50 119.9 . . ?
C50 C51 C46 120.7(6) . . ?
C50 C51 H51 119.7 . . ?
C46 C51 H51 119.7 . . ?
N12 C52 C55 111.4(4) . . ?
N12 C52 C53 107.1(4) . . ?
C55 C52 C53 109.5(5) . . ?
N12 C52 C54 109.8(4) . . ?
C55 C52 C54 109.9(5) . . ?
C53 C52 C54 109.1(5) . . ?
C52 C53 H53A 109.5 . . ?
C52 C53 H53B 109.5 . . ?
H53A C53 H53B 109.5 . . ?
C52 C53 H53C 109.5 . . ?
H53A C53 H53C 109.5 . . ?
H53B C53 H53C 109.5 . . ?
C52 C54 H54A 109.5 . . ?
C52 C54 H54B 109.5 . . ?
H54A C54 H54B 109.5 . . ?
C52 C54 H54C 109.5 . . ?
H54A C54 H54C 109.5 . . ?
H54B C54 H54C 109.5 . . ?
C52 C55 H55A 109.5 . . ?
C52 C55 H55B 109.5 . . ?
H55A C55 H55B 109.5 . . ?
C52 C55 H55C 109.5 . . ?
H55A C55 H55C 109.5 . . ?
H55B C55 H55C 109.5 . . ?
C57 C56 C59 106.8(4) . . ?
C57 C56 Pd2 69.7(3) . . ?
C59 C56 Pd2 108.5(3) . . ?
C57 C56 H56 120.3 . . ?
C59 C56 H56 120.3 . . ?
Pd2 C56 H56 120.3 . . ?
C56 C57 C58 107.2(4) . . ?
C56 C57 Pd2 70.5(3) . . ?
C58 C57 Pd2 106.8(4) . . ?
C56 C57 H57 120.5 . . ?
C58 C57 H57 120.5 . . ?
Pd2 C57 H57 120.5 . . ?
O7 C58 O6 119.3(5) . . ?
O7 C58 C57 132.2(5) . . ?
O6 C58 C57 108.6(4) . . ?
O5 C59 O6 118.6(5) . . ?
O5 C59 C56 132.8(5) . . ?
O6 C59 C56 108.6(4) . . ?
N13 C60 N15 102.5(4) . . ?
N13 C60 Pd2 133.4(4) . . ?
N15 C60 Pd2 123.5(4) . . ?
N15 C61 C62 114.5(4) . . ?
N15 C61 H61A 108.6 . . ?
C62 C61 H61A 108.6 . . ?
N15 C61 H61B 108.6 . . ?
C62 C61 H61B 108.6 . . ?
H61A C61 H61B 107.6 . . ?
C63 C62 C67 119.3(5) . . ?
C63 C62 C61 122.8(5) . . ?
C67 C62 C61 117.9(5) . . ?
C62 C63 C64 119.2(5) . . ?
C62 C63 H63 120.4 . . ?
C64 C63 H63 120.4 . . ?
C63 C64 C65 120.6(6) . . ?
C63 C64 H64 119.7 . . ?
C65 C64 H64 119.7 . . ?
C66 C65 C64 119.7(6) . . ?
C66 C65 H65 120.1 . . ?
C64 C65 H65 120.1 . . ?
C67 C66 C65 120.0(6) . . ?
C67 C66 H66 120.0 . . ?
C65 C66 H66 120.0 . . ?
C66 C67 C62 121.1(6) . . ?
C66 C67 H67 119.4 . . ?
C62 C67 H67 119.4 . . ?
N14 C68 N16 126.3(5) . . ?
N14 C68 N15 110.7(4) . . ?
N16 C68 N15 122.9(5) . . ?
N16 C69 C70 106.2(4) . . ?
N16 C69 C72 110.3(4) . . ?
C70 C69 C72 110.3(5) . . ?
N16 C69 C71 110.1(4) . . ?
C70 C69 C71 109.8(5) . . ?
C72 C69 C71 110.0(5) . . ?
C69 C70 H70A 109.5 . . ?
C69 C70 H70B 109.5 . . ?
H70A C70 H70B 109.5 . . ?
C69 C70 H70C 109.5 . . ?
H70A C70 H70C 109.5 . . ?
H70B C70 H70C 109.5 . . ?
C69 C71 H71A 109.5 . . ?
C69 C71 H71B 109.5 . . ?
H71A C71 H71B 109.5 . . ?
C69 C71 H71C 109.5 . . ?
H71A C71 H71C 109.5 . . ?
H71B C71 H71C 109.5 . . ?
C69 C72 H72A 109.5 . . ?
C69 C72 H72B 109.5 . . ?
H72A C72 H72B 109.5 . . ?
C69 C72 H72C 109.5 . . ?
H72A C72 H72C 109.5 . . ?
H72B C72 H72C 109.5 . . ?
N13 C73 C74 109.1(4) . . ?
N13 C73 C75 109.2(4) . . ?
C74 C73 C75 110.6(4) . . ?
N13 C73 C76 99.6(4) . . ?
C74 C73 C76 111.8(4) . . ?
C75 C73 C76 115.9(4) . . ?
C73 C74 H74A 109.5 . . ?
C73 C74 H74B 109.5 . . ?
H74A C74 H74B 109.5 . . ?
C73 C74 H74C 109.5 . . ?
H74A C74 H74C 109.5 . . ?
H74B C74 H74C 109.5 . . ?
C73 C75 H75A 109.5 . . ?
C73 C75 H75B 109.5 . . ?
H75A C75 H75B 109.5 . . ?
C73 C75 H75C 109.5 . . ?
H75A C75 H75C 109.5 . . ?
H75B C75 H75C 109.5 . . ?
C73 C76 H76A 109.5 . . ?
C73 C76 H76B 109.5 . . ?
H76A C76 H76B 109.5 . . ?
C73 C76 H76C 109.5 . . ?
H76A C76 H76C 109.5 . . ?
H76B C76 H76C 109.5 . . ?
C44 N9 C39 109.4(4) . . ?
C44 N9 C45 124.3(4) . . ?
C39 N9 C45 126.1(4) . . ?
C39 N10 N11 114.4(4) . . ?
C39 N10 C40 127.9(4) . . ?
N11 N10 C40 117.8(4) . . ?
C44 N11 N10 103.3(4) . . ?
C44 N12 C52 122.7(4) . . ?
C44 N12 H12 118.6 . . ?
C52 N12 H12 118.6 . . ?
C60 N13 N14 115.0(4) . . ?
C60 N13 C73 127.8(4) . . ?
N14 N13 C73 117.2(4) . . ?
C68 N14 N13 102.8(4) . . ?
C68 N15 C60 109.0(4) . . ?
C68 N15 C61 125.0(4) . . ?
C60 N15 C61 125.8(4) . . ?
C68 N16 C69 122.8(4) . . ?
C68 N16 H16 118.6 . . ?
C69 N16 H16 118.6 . . ?
C58 O6 C59 108.5(4) . . ?
C60 Pd2 C39 111.41(19) . . ?
C60 Pd2 C57 105.23(19) . . ?
C39 Pd2 C57 143.1(2) . . ?
C60 Pd2 C56 145.1(2) . . ?
C39 Pd2 C56 103.3(2) . . ?
C57 Pd2 C56 39.9(2) . . ?

loop_
_geom_bond_atom_site_label_1
_geom_bond_atom_site_label_2
_geom_bond_distance
_geom_bond_site_symmetry_2
_geom_bond_publ_flag
C1 N2 1.337(6) . ?
C1 N1 1.382(6) . ?
C1 Pd1 2.087(5) . ?
C2 N3 1.307(7) . ?
C2 N4 1.349(7) . ?
C2 N1 1.383(6) . ?
C3 N1 1.464(6) . ?
C3 C4 1.519(8) . ?
C3 H3A 0.9900 . ?
C3 H3B 0.9900 . ?
C4 C9 1.389(8) . ?
C4 C5 1.407(8) . ?
C5 C6 1.373(9) . ?
C5 H5 0.9500 . ?
C6 C7 1.395(11) . ?
C6 H6 0.9500 . ?
C7 C8 1.398(10) . ?
C7 H7 0.9500 . ?
C8 C9 1.374(9) . ?
C8 H8 0.9500 . ?
C9 H9 0.9500 . ?
C10 N4 1.470(6) . ?
C10 C11 1.519(7) . ?
C10 C13 1.521(8) . ?
C10 C12 1.522(8) . ?
C11 H11A 0.9800 . ?
C11 H11B 0.9800 . ?
C11 H11C 0.9800 . ?
C12 H12A 0.9800 . ?
C12 H12B 0.9800 . ?
C12 H12C 0.9800 . ?
C13 H13A 0.9800 . ?
C13 H13B 0.9800 . ?
C13 H13C 0.9800 . ?
C14 N2 1.490(6) . ?
C14 C15 1.520(7) . ?
C14 C16 1.532(7) . ?
C14 C17 1.535(7) . ?
C15 H15A 0.9800 . ?
C15 H15B 0.9800 . ?
C15 H15C 0.9800 . ?
C16 H16A 0.9800 . ?
C16 H16B 0.9800 . ?
C16 H16C 0.9800 . ?
C17 H17A 0.9800 . ?
C17 H17B 0.9800 . ?
C17 H17C 0.9800 . ?
C18 N5 1.337(7) . ?
C18 N8 1.384(6) . ?
C18 Pd1 2.109(5) . ?
C19 N8 1.454(6) . ?
C19 C20 1.525(7) . ?
C19 H19A 0.9900 . ?
C19 H19B 0.9900 . ?
C20 C21 1.392(8) . ?
C20 C25 1.401(8) . ?
C21 C22 1.382(9) . ?
C21 H21 0.9500 . ?
C22 C23 1.379(11) . ?
C22 H22 0.9500 . ?
C23 C24 1.361(10) . ?
C23 H23 0.9500 . ?
C24 C25 1.392(8) . ?
C24 H24 0.9500 . ?
C25 H25 0.9500 . ?
C26 N6 1.322(7) . ?
C26 N7 1.365(7) . ?
C26 N8 1.382(7) . ?
C27 N7 1.483(7) . ?
C27 C30 1.521(7) . ?
C27 C29 1.527(7) . ?
C27 C28 1.530(8) . ?
C28 H28A 0.9800 . ?
C28 H28B 0.9800 . ?
C28 H28C 0.9800 . ?
C29 H29A 0.9800 . ?
C29 H29B 0.9800 . ?
C29 H29C 0.9800 . ?
C30 H30A 0.9800 . ?
C30 H30B 0.9800 . ?
C30 H30C 0.9800 . ?
C31 N5 1.499(6) . ?
C31 C32 1.517(7) . ?
C31 C33 1.533(8) . ?
C31 C34 1.538(7) . ?
C32 H32A 0.9800 . ?
C32 H32B 0.9800 . ?
C32 H32C 0.9800 . ?
C33 H33A 0.9800 . ?
C33 H33B 0.9800 . ?
C33 H33C 0.9800 . ?
C34 H34A 0.9800 . ?
C34 H34B 0.9800 . ?
C34 H34C 0.9800 . ?
C35 C36 1.447(8) . ?
C35 C38 1.450(8) . ?
C35 Pd1 2.098(5) . ?
C35 H35 1.0000 . ?
C36 C37 1.461(7) . ?
C36 Pd1 2.127(5) . ?
C36 H36 1.0000 . ?
C37 O3 1.206(7) . ?
C37 O2 1.405(6) . ?
C38 O1 1.198(7) . ?
C38 O2 1.416(7) . ?
N2 N3 1.395(6) . ?
N4 H4 0.8800 . ?
N5 N6 1.406(6) . ?
N7 H7A 0.8800 . ?
C39 N10 1.335(7) . ?
C39 N9 1.381(6) . ?
C39 Pd2 2.101(5) . ?
C40 N10 1.493(6) . ?
C40 C42 1.519(7) . ?
C40 C41 1.519(7) . ?
C40 C43 1.528(7) . ?
C41 H41A 0.9800 . ?
C41 H41B 0.9800 . ?
C41 H41C 0.9800 . ?
C42 H42A 0.9800 . ?
C42 H42B 0.9800 . ?
C42 H42C 0.9800 . ?
C43 H43A 0.9800 . ?
C43 H43B 0.9800 . ?
C43 H43C 0.9800 . ?
C44 N11 1.315(6) . ?
C44 N12 1.358(6) . ?
C44 N9 1.375(6) . ?
C45 N9 1.465(6) . ?
C45 C46 1.506(8) . ?
C45 H45A 0.9900 . ?
C45 H45B 0.9900 . ?
C46 C47 1.380(8) . ?
C46 C51 1.404(7) . ?
C47 C48 1.407(8) . ?
C47 H47 0.9500 . ?
C48 C49 1.375(9) . ?
C48 H48 0.9500 . ?
C49 C50 1.394(11) . ?
C49 H49 0.9500 . ?
C50 C51 1.370(9) . ?
C50 H50 0.9500 . ?
C51 H51 0.9500 . ?
C52 N12 1.471(6) . ?
C52 C55 1.521(7) . ?
C52 C53 1.522(7) . ?
C52 C54 1.537(8) . ?
C53 H53A 0.9800 . ?
C53 H53B 0.9800 . ?
C53 H53C 0.9800 . ?
C54 H54A 0.9800 . ?
C54 H54B 0.9800 . ?
C54 H54C 0.9800 . ?
C55 H55A 0.9800 . ?
C55 H55B 0.9800 . ?
C55 H55C 0.9800 . ?
C56 C57 1.438(7) . ?
C56 C59 1.454(7) . ?
C56 Pd2 2.114(5) . ?
C56 H56 1.0000 . ?
C57 C58 1.453(8) . ?
C57 Pd2 2.103(5) . ?
C57 H57 1.0000 . ?
C58 O7 1.197(7) . ?
C58 O6 1.408(6) . ?
C59 O5 1.211(6) . ?
C59 O6 1.411(6) . ?
C60 N13 1.329(7) . ?
C60 N15 1.382(6) . ?
C60 Pd2 2.099(5) . ?
C61 N15 1.462(7) . ?
C61 C62 1.521(7) . ?
C61 H61A 0.9900 . ?
C61 H61B 0.9900 . ?
C62 C63 1.390(8) . ?
C62 C67 1.405(8) . ?
C63 C64 1.396(8) . ?
C63 H63 0.9500 . ?
C64 C65 1.397(9) . ?
C64 H64 0.9500 . ?
C65 C66 1.384(9) . ?
C65 H65 0.9500 . ?
C66 C67 1.368(9) . ?
C66 H66 0.9500 . ?
C67 H67 0.9500 . ?
C68 N14 1.315(7) . ?
C68 N16 1.361(7) . ?
C68 N15 1.381(7) . ?
C69 N16 1.491(7) . ?
C69 C70 1.522(7) . ?
C69 C72 1.532(8) . ?
C69 C71 1.533(8) . ?
C70 H70A 0.9800 . ?
C70 H70B 0.9800 . ?
C70 H70C 0.9800 . ?
C71 H71A 0.9800 . ?
C71 H71B 0.9800 . ?
C71 H71C 0.9800 . ?
C72 H72A 0.9800 . ?
C72 H72B 0.9800 . ?
C72 H72C 0.9800 . ?
C73 N13 1.504(6) . ?
C73 C74 1.520(7) . ?
C73 C75 1.521(7) . ?
C73 C76 1.668(7) . ?
C74 H74A 0.9800 . ?
C74 H74B 0.9800 . ?
C74 H74C 0.9800 . ?
C75 H75A 0.9800 . ?
C75 H75B 0.9800 . ?
C75 H75C 0.9800 . ?
C76 H76A 0.9800 . ?
C76 H76B 0.9800 . ?
C76 H76C 0.9800 . ?
N10 N11 1.395(6) . ?
N12 H12 0.8800 . ?
N13 N14 1.394(6) . ?
N16 H16 0.8800 . ?

loop_
_geom_torsion_atom_site_label_1
_geom_torsion_atom_site_label_2
_geom_torsion_atom_site_label_3
_geom_torsion_atom_site_label_4
_geom_torsion
_geom_torsion_site_symmetry_1
_geom_torsion_site_symmetry_2
_geom_torsion_site_symmetry_3
_geom_torsion_site_symmetry_4
_geom_torsion_publ_flag
N1 C3_b C4_b C9_b -8.9(7) . . . . ?
N1 C3 C4 C5 172.1(5) . . . . ?
C9 C4 C5 C6 -2.3(8) . . . . ?
C3 C4 C5 C6 176.8(5) . . . . ?
C4 C5 C6 C7 0.8(9) . . . . ?
C5 C6 C7 C8 1.9(9) . . . . ?
C6 C7 C8 C9 -3.1(9) . . . . ?
C7 C8 C9 C4 1.7(9) . . . . ?
C5 C4 C9 C8 1.1(8) . . . . ?
C3 C4 C9 C8 -178.0(5) . . . . ?
N8 C19 C20 C21 161.4(5) . . . . ?
N8 C19 C20 C25 -20.4(7) . . . . ?
C25 C20 C21 C22 -3.0(8) . . . . ?
C19 C20 C21 C22 175.2(5) . . . . ?
C20 C21 C22 C23 2.6(9) . . . . ?
C21 C22 C23 C24 -0.8(10) . . . . ?
C22 C23 C24 C25 -0.5(10) . . . . ?
C23 C24 C25 C20 0.0(9) . . . . ?
C21 C20 C25 C24 1.7(8) . . . . ?
C19 C20 C25 C24 -176.5(5) . . . . ?
C38 C35 C36 C37 -0.6(6) . . . . ?
Pd1 C35 C36 C37 102.3(4) . . . . ?
C38 C35 C36 Pd1 -103.0(4) . . . . ?
C35 C36 C37 O3 174.2(6) . . . . ?
Pd1 C36 C37 O3 -113.6(6) . . . . ?
C35 C36 C37 O2 -3.6(6) . . . . ?
Pd1 C36 C37 O2 68.6(4) . . . . ?
C36 C35 C38 O1 -175.3(6) . . . . ?
Pd1 C35 C38 O1 109.6(6) . . . . ?
C36 C35 C38 O2 4.6(6) . . . . ?
Pd1 C35 C38 O2 -70.4(4) . . . . ?
N2 C1 N1 C2 1.3(5) . . . . ?
Pd1 C1 N1 C2 -162.2(4) . . . . ?
N2 C1 N1 C3 -177.5(5) . . . . ?
Pd1 C1 N1 C3 19.0(7) . . . . ?
N3 C2 N1 C1 -1.0(6) . . . . ?
N4 C2 N1 C1 179.1(5) . . . . ?
N3 C2 N1 C3 177.8(5) . . . . ?
N4 C2 N1 C3 -2.0(8) . . . . ?
C4 C3 N1 C1 110.1(6) . . . . ?
C4 C3 N1 C2 -68.5(6) . . . . ?
N1 C1 N2 N3 -1.2(5) . . . . ?
Pd1 C1 N2 N3 161.0(4) . . . . ?
N1 C1 N2 C14 177.4(4) . . . . ?
Pd1 C1 N2 C14 -20.4(8) . . . . ?
C15 C14 N2 C1 -179.4(5) . . . . ?
C16 C14 N2 C1 -59.5(6) . . . . ?
C17 C14 N2 C1 60.4(7) . . . . ?
C15 C14 N2 N3 -0.9(6) . . . . ?
C16 C14 N2 N3 119.0(5) . . . . ?
C17 C14 N2 N3 -121.1(5) . . . . ?
N4 C2 N3 N2 -179.9(5) . . . . ?
N1 C2 N3 N2 0.3(6) . . . . ?
C1 N2 N3 C2 0.6(6) . . . . ?
C14 N2 N3 C2 -178.1(4) . . . . ?
N3 C2 N4 C10 -6.4(9) . . . . ?
N1 C2 N4 C10 173.4(5) . . . . ?
C11 C10 N4 C2 -173.4(6) . . . . ?
C13 C10 N4 C2 67.3(7) . . . . ?
C12 C10 N4 C2 -55.0(7) . . . . ?
N8 C18 N5 N6 0.2(5) . . . . ?
Pd1 C18 N5 N6 171.6(4) . . . . ?
N8 C18 N5 C31 172.2(4) . . . . ?
Pd1 C18 N5 C31 -16.5(8) . . . . ?
C32 C31 N5 C18 173.4(5) . . . . ?
C33 C31 N5 C18 -67.7(6) . . . . ?
C34 C31 N5 C18 54.1(6) . . . . ?
C32 C31 N5 N6 -14.7(6) . . . . ?
C33 C31 N5 N6 104.2(5) . . . . ?
C34 C31 N5 N6 -134.0(4) . . . . ?
N7 C26 N6 N5 179.9(5) . . . . ?
N8 C26 N6 N5 1.8(5) . . . . ?
C18 N5 N6 C26 -1.3(5) . . . . ?
C31 N5 N6 C26 -174.2(4) . . . . ?
N6 C26 N7 C27 26.8(8) . . . . ?
N8 C26 N7 C27 -155.2(5) . . . . ?
C30 C27 N7 C26 169.9(5) . . . . ?
C29 C27 N7 C26 -70.6(6) . . . . ?
C28 C27 N7 C26 51.5(7) . . . . ?
N6 C26 N8 C18 -1.8(6) . . . . ?
N7 C26 N8 C18 180.0(5) . . . . ?
N6 C26 N8 C19 179.3(4) . . . . ?
N7 C26 N8 C19 1.1(8) . . . . ?
N5 C18 N8 C26 0.9(5) . . . . ?
Pd1 C18 N8 C26 -171.8(3) . . . . ?
N5 C18 N8 C19 179.7(4) . . . . ?
Pd1 C18 N8 C19 7.0(7) . . . . ?
C20 C19 N8 C26 -62.9(6) . . . . ?
C20 C19 N8 C18 118.4(5) . . . . ?
O3 C37 O2 C38 -171.6(5) . . . . ?
C36 C37 O2 C38 6.5(5) . . . . ?
O1 C38 O2 C37 173.1(5) . . . . ?
C35 C38 O2 C37 -6.9(5) . . . . ?
N9 C45 C46 C47 8.8(7) . . . . ?
N9 C45 C46 C51 -172.1(5) . . . . ?
C51 C46 C47 C48 -0.2(8) . . . . ?
C45 C46 C47 C48 178.9(5) . . . . ?
C46 C47 C48 C49 1.6(8) . . . . ?
C47 C48 C49 C50 -2.6(9) . . . . ?
C48 C49 C50 C51 2.1(10) . . . . ?
C49 C50 C51 C46 -0.7(9) . . . . ?
C47 C46 C51 C50 -0.2(8) . . . . ?
C45 C46 C51 C50 -179.4(5) . . . . ?
C59 C56 C57 C58 1.8(6) . . . . ?
Pd2 C56 C57 C58 -102.2(4) . . . . ?
C59 C56 C57 Pd2 104.0(4) . . . . ?
C56 C57 C58 O7 -176.3(6) . . . . ?
Pd2 C57 C58 O7 109.5(6) . . . . ?
C56 C57 C58 O6 2.4(6) . . . . ?
Pd2 C57 C58 O6 -71.8(4) . . . . ?
C57 C56 C59 O5 174.3(6) . . . . ?
Pd2 C56 C59 O5 -112.1(6) . . . . ?
C57 C56 C59 O6 -5.3(6) . . . . ?
Pd2 C56 C59 O6 68.3(4) . . . . ?
N15 C61 C62 C63 17.3(7) . . . . ?
N15 C61 C62 C67 -165.8(5) . . . . ?
C67 C62 C63 C64 -0.6(8) . . . . ?
C61 C62 C63 C64 176.3(5) . . . . ?
C62 C63 C64 C65 -0.5(9) . . . . ?
C63 C64 C65 C66 1.2(9) . . . . ?
C64 C65 C66 C67 -0.7(9) . . . . ?
C65 C66 C67 C62 -0.5(9) . . . . ?
C63 C62 C67 C66 1.1(9) . . . . ?
C61 C62 C67 C66 -176.0(5) . . . . ?
N11 C44 N9 C39 2.4(6) . . . . ?
N12 C44 N9 C39 -174.2(5) . . . . ?
N11 C44 N9 C45 -173.5(4) . . . . ?
N12 C44 N9 C45 9.8(8) . . . . ?
N10 C39 N9 C44 -2.3(5) . . . . ?
Pd2 C39 N9 C44 162.9(3) . . . . ?
N10 C39 N9 C45 173.6(5) . . . . ?
Pd2 C39 N9 C45 -21.2(7) . . . . ?
C46 C45 N9 C44 66.1(6) . . . . ?
C46 C45 N9 C39 -109.2(5) . . . . ?
N9 C39 N10 N11 1.5(5) . . . . ?
Pd2 C39 N10 N11 -161.7(4) . . . . ?
N9 C39 N10 C40 -178.7(5) . . . . ?
Pd2 C39 N10 C40 18.1(8) . . . . ?
C42 C40 N10 C39 -56.0(7) . . . . ?
C41 C40 N10 C39 64.4(6) . . . . ?
C43 C40 N10 C39 -175.3(5) . . . . ?
C42 C40 N10 N11 123.8(5) . . . . ?
C41 C40 N10 N11 -115.8(5) . . . . ?
C43 C40 N10 N11 4.5(6) . . . . ?
N12 C44 N11 N10 175.2(5) . . . . ?
N9 C44 N11 N10 -1.4(5) . . . . ?
C39 N10 N11 C44 -0.1(6) . . . . ?
C40 N10 N11 C44 -179.9(4) . . . . ?
N11 C44 N12 C52 16.0(8) . . . . ?
N9 C44 N12 C52 -167.9(5) . . . . ?
C55 C52 N12 C44 -66.5(6) . . . . ?
C53 C52 N12 C44 173.8(5) . . . . ?
C54 C52 N12 C44 55.5(6) . . . . ?
N15 C60 N13 N14 0.8(5) . . . . ?
Pd2 C60 N13 N14 -169.9(4) . . . . ?
N15 C60 N13 C73 -176.5(4) . . . . ?
Pd2 C60 N13 C73 12.8(8) . . . . ?
C74 C73 N13 C60 -54.4(6) . . . . ?
C75 C73 N13 C60 -175.4(4) . . . . ?
C76 C73 N13 C60 62.8(6) . . . . ?
C74 C73 N13 N14 128.4(5) . . . . ?
C75 C73 N13 N14 7.4(6) . . . . ?
C76 C73 N13 N14 -114.4(4) . . . . ?
N16 C68 N14 N13 -178.7(5) . . . . ?
N15 C68 N14 N13 -0.7(5) . . . . ?
C60 N13 N14 C68 -0.1(6) . . . . ?
C73 N13 N14 C68 177.5(4) . . . . ?
N14 C68 N15 C60 1.2(6) . . . . ?
N16 C68 N15 C60 179.3(5) . . . . ?
N14 C68 N15 C61 176.1(4) . . . . ?
N16 C68 N15 C61 -5.8(8) . . . . ?
N13 C60 N15 C68 -1.1(5) . . . . ?
Pd2 C60 N15 C68 170.8(3) . . . . ?
N13 C60 N15 C61 -176.0(4) . . . . ?
Pd2 C60 N15 C61 -4.1(6) . . . . ?
C62 C61 N15 C68 67.9(6) . . . . ?
C62 C61 N15 C60 -118.1(5) . . . . ?
N14 C68 N16 C69 -19.3(8) . . . . ?
N15 C68 N16 C69 162.9(5) . . . . ?
C70 C69 N16 C68 -177.6(5) . . . . ?
C72 C69 N16 C68 62.8(6) . . . . ?
C71 C69 N16 C68 -58.8(7) . . . . ?
O7 C58 O6 C59 173.2(5) . . . . ?
C57 C58 O6 C59 -5.8(5) . . . . ?
O5 C59 O6 C58 -172.8(5) . . . . ?
C56 C59 O6 C58 6.9(5) . . . . ?
